data_4322320
loop_
_publ_author_name
'Karl Hensen'
'Alexander Lemke'
'Thorsten Stumpf'
'Michael Bolte'
'Holger Fleischer'
'Colin R. Pulham'
'Robert O. Gould'
'Steven Harris'

_publ_contact_author
;
      Dr. Michael Bolte
      Institut f\"ur Organische Chemie
      J. W. Goethe-Universit\"at
      Marie-Curie-Str. 11
      60439 Frankfurt/Main
      Germany
;
_publ_contact_author_email bolte@chemie.uni-frankfurt.de
_publ_contact_author_fax '49 69 798 29128'
_publ_contact_author_phone '49 69 798 29136'
_publ_section_title
;
 Synthesis and Structural Characterization of
 (1,4-Dihydropyrid-1-yl)aluminum Complexes
;
_journal_name_full 'Inorganic Chemistry'
_journal_page_first 4700
_journal_page_last 4704
_journal_paper_doi 10.1021/ic9905695
_journal_volume 38
_journal_year 1999
_chemical_formula_moiety '[Al(Hpyr)3(pyr)].0.5PhMe'
_chemical_formula_sum 'C23.5 H27 Al N4'
_chemical_formula_weight 392.47
_chemical_name_systematic
; 
 ? 
;
_space_group_IT_number 2
_symmetry_cell_setting triclinic
_symmetry_space_group_name_Hall '-P 1'
_symmetry_space_group_name_H-M 'P -1'
_atom_sites_solution_hydrogens difmap
_atom_sites_solution_primary direct
_audit_creation_method SHELXL
_cell_angle_alpha 109.74(3)
_cell_angle_beta 98.28(3)
_cell_angle_gamma 96.43(3)
_cell_formula_units_Z 2
_cell_length_a 9.202(5)
_cell_length_b 10.888(5)
_cell_length_c 11.756(5)
_cell_measurement_reflns_used 32
_cell_measurement_temperature 220(2)
_cell_measurement_theta_max 16
_cell_measurement_theta_min 15
_cell_volume 1080.6(9)
_computing_cell_refinement 'Stoe DIF4'
_computing_data_collection 'Stoe DIF4'
_computing_data_reduction 'Stoe REDU4'
_computing_molecular_graphics SHELXTL
_computing_structure_refinement SHELXTL
_computing_structure_solution SHELXTL
_diffrn_ambient_temperature 220(2)
_diffrn_measurement_device
; 
Stoe Stadi-4 diffractometer with 
Oxford Cryosystems variable temperature device. 
;
_diffrn_measurement_method 'Omega-theta with learnt profile (Clegg)'
_diffrn_radiation_monochromator graphite
_diffrn_radiation_source 'fine-focus sealed tube'
_diffrn_radiation_type MoK\a
_diffrn_radiation_wavelength 0.71073
_diffrn_reflns_av_R_equivalents 0.1072
_diffrn_reflns_av_sigmaI/netI 0.0364
_diffrn_reflns_limit_h_max 11
_diffrn_reflns_limit_h_min -11
_diffrn_reflns_limit_k_max 13
_diffrn_reflns_limit_k_min -14
_diffrn_reflns_limit_l_max 15
_diffrn_reflns_limit_l_min 0
_diffrn_reflns_number 7090
_diffrn_reflns_theta_max 27.54
_diffrn_reflns_theta_min 2.65
_diffrn_standards_interval_time 120
_diffrn_standards_number 3
_exptl_absorpt_coefficient_mu 0.110
_exptl_absorpt_correction_type none
_exptl_crystal_colour Orange
_exptl_crystal_density_diffrn 1.206
_exptl_crystal_description block
_exptl_crystal_F_000 418
_exptl_crystal_size_max 0.51
_exptl_crystal_size_mid 0.47
_exptl_crystal_size_min 0.30
_refine_diff_density_max 0.358
_refine_diff_density_min -0.196
_refine_diff_density_rms 0.042
_refine_ls_extinction_coef 0.0014(23)
_refine_ls_extinction_expression Fc^*^=kFc[1+0.001xFc^2^\l^3^/sin(2\q)]^-1/4^
_refine_ls_extinction_method SHELXL
_refine_ls_goodness_of_fit_all 1.021
_refine_ls_goodness_of_fit_ref 1.030
_refine_ls_hydrogen_treatment mixed
_refine_ls_matrix_type full
_refine_ls_number_parameters 383
_refine_ls_number_reflns 4919
_refine_ls_number_restraints 10
_refine_ls_restrained_S_all 1.046
_refine_ls_restrained_S_obs 1.029
_refine_ls_R_factor_all 0.0736
_refine_ls_R_factor_gt 0.0498
_refine_ls_shift/esd_mean 0.000
_refine_ls_shift/su_max -0.002
_refine_ls_structure_factor_coef Fsqd
_refine_ls_weighting_details 'w=1/[\s^2^(Fo^2^)+(0.0512P)^2^+0.5330P] where P=(Fo^2^+2Fc^2^)/3'
_refine_ls_weighting_scheme calc
_refine_ls_wR_factor_all 0.1354
_refine_ls_wR_factor_ref 0.1163
_reflns_number_gt 3656
_reflns_number_total 4950
_reflns_observed_criterion >2sigma(I)
_cod_data_source_file ic9905695_1.cif
_cod_data_source_block IV
_cod_depositor_comments
;
The following automatic conversions were performed:

'_refine_ls_weighting_scheme' value 'calc
w=1/[\s^2^(Fo^2^)+(0.0512P)^2^+0.5330P] where P=(Fo^2^+2Fc^2^)/3' was
changed to 'calc'. New tag '_refine_ls_weighting_details' was
created. The value of the new tag was set to
'w=1/[\s^2^(Fo^2^)+(0.0512P)^2^+0.5330P] where P=(Fo^2^+2Fc^2^)/3'.

Automatic conversion script
Id: cif_fix_values 3143 2015-03-26 13:38:13Z robertas 

The following automatic conversions were performed:

'_atom_sites_solution_hydrogens' value 'difference Fourier map' was
changed to 'difmap'.

Automatic conversion script
Id: cif_fix_values 6452 2018-10-05 10:23:21Z andrius 
;
_cod_original_formula_sum 'C23.50 H27 Al N4'
_cod_database_code 4322320

loop_
_symmetry_equiv_pos_as_xyz
'x, y, z'
'-x, -y, -z'

loop_
_atom_site_aniso_label
_atom_site_aniso_U_11
_atom_site_aniso_U_22
_atom_site_aniso_U_33
_atom_site_aniso_U_23
_atom_site_aniso_U_13
_atom_site_aniso_U_12
Al1 0.0324(3) 0.0363(3) 0.0316(3) 0.0127(2) 0.0064(2) 0.0022(2)
N11 0.0368(9) 0.0387(9) 0.0381(9) 0.0138(7) 0.0029(7) 0.0014(7)
C21 0.0362(10) 0.0481(12) 0.0361(10) 0.0121(9) 0.0074(8) 0.0055(9)
C31 0.0422(12) 0.0549(14) 0.0476(13) 0.0088(11) -0.0023(10) -0.0002(10)
C41 0.057(2) 0.055(2) 0.085(2) 0.020(2) -0.0062(15) -0.0145(13)
C51 0.063(2) 0.0474(14) 0.074(2) 0.0291(13) 0.0022(13) -0.0019(12)
C61 0.0507(13) 0.0456(12) 0.0493(13) 0.0210(10) -0.0016(10) 0.0026(10)
N12 0.0390(9) 0.0381(9) 0.0392(9) 0.0129(7) 0.0136(7) 0.0026(7)
C22 0.0447(12) 0.0529(13) 0.0428(11) 0.0244(10) 0.0096(9) 0.0058(10)
C32 0.062(2) 0.069(2) 0.0507(13) 0.0331(12) 0.0220(12) 0.0171(13)
C42 0.088(2) 0.069(2) 0.0417(13) 0.0203(12) 0.0242(13) 0.027(2)
C52 0.067(2) 0.0479(14) 0.0460(13) 0.0078(11) 0.0095(11) 0.0072(12)
C62 0.0476(12) 0.0499(13) 0.0430(12) 0.0144(10) 0.0112(10) 0.0022(10)
N13 0.0339(8) 0.0402(9) 0.0362(8) 0.0158(7) 0.0102(7) 0.0048(7)
C23 0.0367(10) 0.0441(11) 0.0429(11) 0.0174(9) 0.0124(9) 0.0051(8)
C33 0.0396(11) 0.0476(12) 0.0474(12) 0.0186(10) 0.0067(9) 0.0097(9)
C43 0.065(2) 0.063(2) 0.0505(14) 0.0339(12) 0.0149(12) 0.0143(12)
C53 0.0519(13) 0.0565(13) 0.0478(12) 0.0270(11) 0.0224(10) 0.0097(11)
C63 0.0393(11) 0.0437(11) 0.0392(10) 0.0160(9) 0.0141(8) 0.0056(9)
N14 0.0364(9) 0.0391(9) 0.0356(8) 0.0149(7) 0.0058(7) 0.0053(7)
C24 0.0423(12) 0.0459(12) 0.0489(13) 0.0082(10) 0.0027(10) 0.0050(10)
C34 0.0391(13) 0.059(2) 0.071(2) 0.0133(13) -0.0061(12) -0.0011(11)
C44 0.0389(13) 0.069(2) 0.074(2) 0.0315(14) 0.0174(12) 0.0123(11)
C54 0.0519(13) 0.065(2) 0.0479(13) 0.0264(12) 0.0198(11) 0.0216(12)
C64 0.0442(12) 0.0508(12) 0.0355(10) 0.0148(9) 0.0079(9) 0.0100(10)
C1T 0.096(6) 0.197(11) 0.071(5) 0.026(6) 0.032(5) -0.004(6)
C2T 0.058(4) 0.058(3) 0.062(4) 0.006(3) 0.028(4) 0.000(3)
C3T 0.052(4) 0.057(4) 0.084(10) 0.004(5) 0.030(6) 0.003(3)
C4T 0.074(6) 0.086(6) 0.114(10) 0.045(6) 0.014(7) 0.022(5)
C5T 0.110(8) 0.110(7) 0.074(6) 0.047(6) 0.030(7) 0.029(6)
C6T 0.092(6) 0.069(5) 0.078(7) 0.028(5) 0.046(6) 0.024(4)
C7T 0.060(5) 0.070(5) 0.079(10) 0.022(5) 0.032(6) 0.005(4)

loop_
_atom_site_label
_atom_site_type_symbol
_atom_site_fract_x
_atom_site_fract_y
_atom_site_fract_z
_atom_site_U_iso_or_equiv
_atom_site_thermal_displace_type
_atom_site_occupancy
_atom_site_calc_flag
_atom_site_refinement_flags
_atom_site_disorder_group
Al1 Al 0.05290(6) 0.89285(6) 0.71667(5) 0.0336(2) Uani 1 d . .
N11 N 0.1742(2) 1.0537(2) 0.7939(2) 0.0387(4) Uani 1 d . .
C21 C 0.2754(2) 1.0844(2) 0.9043(2) 0.0410(5) Uani 1 d . .
H21 H 0.2708(26) 1.0139(24) 0.9377(22) 0.051(7) Uiso 1 d . .
C31 C 0.3745(3) 1.1947(3) 0.9589(2) 0.0527(6) Uani 1 d . .
H31 H 0.4331(30) 1.2037(26) 1.0314(25) 0.060(8) Uiso 1 d . .
C41 C 0.3910(4) 1.3030(3) 0.9082(3) 0.0712(8) Uani 1 d . .
H41A H 0.4894(35) 1.3104(29) 0.8846(27) 0.076(9) Uiso 1 d . .
H41B H 0.3875(37) 1.3911(36) 0.9714(31) 0.094(11) Uiso 1 d . .
C51 C 0.2747(3) 1.2697(3) 0.7953(3) 0.0618(7) Uani 1 d . .
H51 H 0.2657(35) 1.3291(32) 0.7542(29) 0.088(10) Uiso 1 d . .
C61 C 0.1796(3) 1.1559(2) 0.7465(2) 0.0491(5) Uani 1 d . .
H61 H 0.1054(28) 1.1375(24) 0.6745(23) 0.055(7) Uiso 1 d . .
N12 N 0.0808(2) 0.8111(2) 0.5583(2) 0.0387(4) Uani 1 d . .
C22 C 0.1823(2) 0.8664(2) 0.5044(2) 0.0450(5) Uani 1 d . .
H22 H 0.2424(26) 0.9631(24) 0.5644(21) 0.049(6) Uiso 1 d . .
C32 C 0.2069(3) 0.8067(3) 0.3915(2) 0.0558(6) Uani 1 d . .
H32 H 0.2872(35) 0.8582(31) 0.3628(28) 0.089(10) Uiso 1 d . .
C42 C 0.1219(4) 0.6747(3) 0.3063(2) 0.0638(7) Uani 1 d . .
H42A H 0.2008(31) 0.6132(28) 0.2724(25) 0.068(8) Uiso 1 d . .
H42B H 0.0573(40) 0.6870(34) 0.2309(32) 0.103(11) Uiso 1 d . .
C52 C 0.0302(3) 0.6147(3) 0.3754(2) 0.0566(6) Uani 1 d . .
H52 H -0.0257(30) 0.5218(28) 0.3365(24) 0.064(8) Uiso 1 d . .
C62 C 0.0157(3) 0.6808(2) 0.4903(2) 0.0477(5) Uani 1 d . .
H62 H -0.0505(28) 0.6389(24) 0.5336(23) 0.057(7) Uiso 1 d . .
N13 N 0.0674(2) 0.7847(2) 0.80648(15) 0.0360(4) Uani 1 d . .
C23 C 0.1977(2) 0.7303(2) 0.8162(2) 0.0404(4) Uani 1 d . .
H23 H 0.2699(25) 0.7521(21) 0.7685(20) 0.043(6) Uiso 1 d . .
C33 C 0.2297(3) 0.6581(2) 0.8844(2) 0.0445(5) Uani 1 d . .
H33 H 0.3237(29) 0.6255(24) 0.8835(22) 0.054(7) Uiso 1 d . .
C43 C 0.1258(3) 0.6215(3) 0.9589(3) 0.0551(6) Uani 1 d . .
H43A H 0.0955(32) 0.5185(31) 0.9278(26) 0.077(9) Uiso 1 d . .
H43B H 0.1772(30) 0.6505(27) 1.0418(27) 0.065(8) Uiso 1 d . .
C53 C -0.0099(3) 0.6834(2) 0.9473(2) 0.0485(5) Uani 1 d . .
H53 H -0.0893(28) 0.6704(24) 0.9876(23) 0.057(7) Uiso 1 d . .
C63 C -0.0318(2) 0.7555(2) 0.8773(2) 0.0399(4) Uani 1 d . .
H63 H -0.1240(28) 0.7929(24) 0.8713(22) 0.055(7) Uiso 1 d . .
N14 N -0.1529(2) 0.9246(2) 0.71130(15) 0.0368(4) Uani 1 d . .
C24 C -0.2640(3) 0.8539(2) 0.6159(2) 0.0489(5) Uani 1 d . .
H24 H -0.2340(26) 0.7959(23) 0.5474(22) 0.048(6) Uiso 1 d . .
C34 C -0.4111(3) 0.8672(3) 0.6194(3) 0.0615(7) Uani 1 d . .
H34 H -0.4806(34) 0.8197(30) 0.5508(28) 0.078(9) Uiso 1 d . .
C44 C -0.4445(3) 0.9568(3) 0.7223(3) 0.0581(6) Uani 1 d . .
H44 H -0.5508(33) 0.9670(28) 0.7210(25) 0.072(8) Uiso 1 d . .
C54 C -0.3313(3) 1.0313(3) 0.8190(2) 0.0514(6) Uani 1 d . .
H54 H -0.3450(32) 1.0999(29) 0.8955(28) 0.076(9) Uiso 1 d . .
C64 C -0.1879(3) 1.0133(2) 0.8113(2) 0.0435(5) Uani 1 d . .
H64 H -0.1074(28) 1.0674(25) 0.8736(24) 0.056(7) Uiso 1 d . .
C1T C 0.4442(9) 0.4676(7) 0.2704(8) 0.128(4) Uani 0.50 d PD -1
H1T1 H 0.4651(80) 0.5517(12) 0.2592(9) 0.192 Uiso 0.50 calc PR -1
H1T2 H 0.3403(22) 0.4285(69) 0.2360(16) 0.192 Uiso 0.50 calc PR -1
H1T3 H 0.5070(61) 0.4084(59) 0.2288(14) 0.192 Uiso 0.50 calc PR -1
C2T C 0.4760(7) 0.4900(5) 0.4064(7) 0.063(2) Uani 0.50 d PD -1
C3T C 0.6189(9) 0.5009(6) 0.4678(6) 0.069(4) Uani 0.50 d PD -1
H3T H 0.6983(9) 0.4944(6) 0.4250(6) 0.083 Uiso 0.50 calc PR -1
C4T C 0.6455(14) 0.5211(7) 0.5911(8) 0.089(3) Uani 0.50 d PD -1
H4T H 0.7433(14) 0.5285(7) 0.6324(8) 0.106 Uiso 0.50 calc PR -1
C5T C 0.5317(10) 0.5308(8) 0.6547(10) 0.092(3) Uani 0.50 d PD -1
H5T H 0.5506(10) 0.5447(8) 0.7392(10) 0.111 Uiso 0.50 calc PR -1
C6T C 0.3905(12) 0.5199(7) 0.5938(7) 0.075(3) Uani 0.50 d PD -1
H6T H 0.3117(12) 0.5263(7) 0.6372(7) 0.091 Uiso 0.50 calc PR -1
C7T C 0.3610(12) 0.5000(6) 0.4713(6) 0.069(4) Uani 0.50 d PD -1
H7T H 0.2628(12) 0.4931(6) 0.4310(6) 0.083 Uiso 0.50 calc PR -1

loop_
_atom_type_symbol
_atom_type_description
_atom_type_scat_dispersion_real
_atom_type_scat_dispersion_imag
_atom_type_scat_source
C C 0.0033 0.0016 'International Tables Vol C Tables 4.2.6.8 and 6.1.1.4'
H H 0.0000 0.0000 'International Tables Vol C Tables 4.2.6.8 and 6.1.1.4'
N N 0.0061 0.0033 'International Tables Vol C Tables 4.2.6.8 and 6.1.1.4'
Al Al 0.0645 0.0514 'International Tables Vol C Tables 4.2.6.8 and 6.1.1.4'

loop_
_geom_angle_atom_site_label_1
_geom_angle_atom_site_label_2
_geom_angle_atom_site_label_3
_geom_angle
_geom_angle_site_symmetry_1
_geom_angle_site_symmetry_3
_geom_angle_publ_flag
N11 Al1 N13 112.58(9) . . ?
N11 Al1 N12 112.05(9) . . ?
N13 Al1 N12 111.96(9) . . ?
N11 Al1 N14 107.05(9) . . ?
N13 Al1 N14 103.54(8) . . ?
N12 Al1 N14 109.13(8) . . ?
C21 N11 C61 113.6(2) . . ?
C21 N11 Al1 122.70(15) . . ?
C61 N11 Al1 123.70(15) . . ?
C31 C21 N11 125.3(2) . . ?
C31 C21 H21 121.1(15) . . ?
N11 C21 H21 113.5(15) . . ?
C21 C31 C41 123.2(2) . . ?
C21 C31 H31 116.9(17) . . ?
C41 C31 H31 119.8(17) . . ?
C51 C41 C31 109.5(2) . . ?
C51 C41 H41A 107.9(18) . . ?
C31 C41 H41A 109.2(18) . . ?
C51 C41 H41B 111.9(20) . . ?
C31 C41 H41B 111.6(20) . . ?
H41A C41 H41B 106.7(25) . . ?
C61 C51 C41 123.2(3) . . ?
C61 C51 H51 116.1(20) . . ?
C41 C51 H51 120.8(20) . . ?
C51 C61 N11 125.1(2) . . ?
C51 C61 H61 121.4(15) . . ?
N11 C61 H61 113.5(15) . . ?
C62 N12 C22 114.7(2) . . ?
C62 N12 Al1 121.07(14) . . ?
C22 N12 Al1 123.65(15) . . ?
C32 C22 N12 124.3(2) . . ?
C32 C22 H22 122.5(12) . . ?
N12 C22 H22 113.2(12) . . ?
C22 C32 C42 123.1(2) . . ?
C22 C32 H32 116.6(18) . . ?
C42 C32 H32 120.3(17) . . ?
C32 C42 C52 109.2(2) . . ?
C32 C42 H42A 107.9(15) . . ?
C52 C42 H42A 110.0(15) . . ?
C32 C42 H42B 108.8(19) . . ?
C52 C42 H42B 112.8(20) . . ?
H42A C42 H42B 108.0(24) . . ?
C62 C52 C42 122.8(2) . . ?
C62 C52 H52 116.1(15) . . ?
C42 C52 H52 121.1(15) . . ?
C52 C62 N12 124.7(2) . . ?
C52 C62 H62 121.1(14) . . ?
N12 C62 H62 114.1(14) . . ?
C63 N13 C23 113.4(2) . . ?
C63 N13 Al1 128.13(15) . . ?
C23 N13 Al1 118.27(13) . . ?
C33 C23 N13 125.6(2) . . ?
C33 C23 H23 120.1(13) . . ?
N13 C23 H23 114.3(13) . . ?
C23 C33 C43 123.0(2) . . ?
C23 C33 H33 118.1(15) . . ?
C43 C33 H33 118.9(14) . . ?
C33 C43 C53 109.4(2) . . ?
C33 C43 H43A 109.8(16) . . ?
C53 C43 H43A 110.0(16) . . ?
C33 C43 H43B 108.3(17) . . ?
C53 C43 H43B 111.7(17) . . ?
H43A C43 H43B 107.6(22) . . ?
C63 C53 C43 123.3(2) . . ?
C63 C53 H53 115.0(15) . . ?
C43 C53 H53 121.7(15) . . ?
C53 C63 N13 125.2(2) . . ?
C53 C63 H63 120.4(14) . . ?
N13 C63 H63 114.4(14) . . ?
C24 N14 C64 118.2(2) . . ?
C24 N14 Al1 122.5(2) . . ?
C64 N14 Al1 119.07(15) . . ?
N14 C24 C34 121.7(2) . . ?
N14 C24 H24 115.1(15) . . ?
C34 C24 H24 123.1(15) . . ?
C44 C34 C24 119.2(2) . . ?
C44 C34 H34 123.1(20) . . ?
C24 C34 H34 117.6(20) . . ?
C54 C44 C34 119.3(2) . . ?
C54 C44 H44 123.2(17) . . ?
C34 C44 H44 117.5(17) . . ?
C64 C54 C44 119.1(2) . . ?
C64 C54 H54 116.2(17) . . ?
C44 C54 H54 124.7(17) . . ?
N14 C64 C54 122.4(2) . . ?
N14 C64 H64 116.5(15) . . ?
C54 C64 H64 120.9(16) . . ?
C2T C1T H1T1 109.5(2) . . ?
C2T C1T H1T2 109.5(3) . . ?
H1T1 C1T H1T2 109.5 . . ?
C2T C1T H1T3 109.5(3) . . ?
H1T1 C1T H1T3 109.5 . . ?
H1T2 C1T H1T3 109.5 . . ?
C3T C2T C7T 118.9(7) . . ?
C3T C2T C1T 120.9(5) . . ?
C7T C2T C1T 120.2(5) . . ?
C4T C3T C2T 120.0(9) . . ?
C4T C3T H3T 120.0(7) . . ?
C2T C3T H3T 120.0(4) . . ?
C5T C4T C3T 120.8(11) . . ?
C5T C4T H4T 119.6(6) . . ?
C3T C4T H4T 119.6(7) . . ?
C6T C5T C4T 119.0(10) . . ?
C6T C5T H5T 120.5(6) . . ?
C4T C5T H5T 120.5(6) . . ?
C5T C6T C7T 121.3(11) . . ?
C5T C6T H6T 119.3(6) . . ?
C7T C6T H6T 119.3(7) . . ?
C6T C7T C2T 119.9(9) . . ?
C6T C7T H7T 120.1(7) . . ?
C2T C7T H7T 120.1(4) . . ?

loop_
_geom_bond_atom_site_label_1
_geom_bond_atom_site_label_2
_geom_bond_distance
_geom_bond_site_symmetry_2
_geom_bond_publ_flag
Al1 N11 1.826(2) . ?
Al1 N13 1.831(2) . ?
Al1 N12 1.842(2) . ?
Al1 N14 1.959(2) . ?
N11 C21 1.397(3) . ?
N11 C61 1.402(3) . ?
C21 C31 1.323(3) . ?
C21 H21 0.97(2) . ?
C31 C41 1.493(4) . ?
C31 H31 0.91(3) . ?
C41 C51 1.489(4) . ?
C41 H41A 0.99(3) . ?
C41 H41B 1.00(4) . ?
C51 C61 1.328(3) . ?
C51 H51 0.93(3) . ?
C61 H61 0.95(3) . ?
N12 C62 1.385(3) . ?
N12 C22 1.392(3) . ?
C22 C32 1.331(3) . ?
C22 H22 1.08(2) . ?
C32 C42 1.494(4) . ?
C32 H32 1.04(3) . ?
C42 C52 1.494(4) . ?
C42 H42A 1.07(3) . ?
C42 H42B 1.05(4) . ?
C52 C62 1.333(3) . ?
C52 H52 1.00(3) . ?
C62 H62 1.01(3) . ?
N13 C63 1.400(2) . ?
N13 C23 1.402(3) . ?
C23 C33 1.326(3) . ?
C23 H23 0.99(2) . ?
C33 C43 1.493(3) . ?
C33 H33 0.97(3) . ?
C43 C53 1.495(4) . ?
C43 H43A 1.05(3) . ?
C43 H43B 0.95(3) . ?
C53 C63 1.326(3) . ?
C53 H53 0.95(3) . ?
C63 H63 0.98(3) . ?
N14 C24 1.344(3) . ?
N14 C64 1.353(3) . ?
C24 C34 1.383(3) . ?
C24 H24 0.94(2) . ?
C34 C44 1.373(4) . ?
C34 H34 0.91(3) . ?
C44 C54 1.372(4) . ?
C44 H44 1.00(3) . ?
C54 C64 1.367(3) . ?
C54 H54 0.99(3) . ?
C64 H64 0.94(3) . ?
C1T C2T 1.512(10) . ?
C1T H1T1 0.97 . ?
C1T H1T2 0.97 . ?
C1T H1T3 0.97 . ?
C2T C3T 1.378(10) . ?
C2T C7T 1.384(10) . ?
C3T C4T 1.371(10) . ?
C3T H3T 0.94 . ?
C4T C5T 1.365(10) . ?
C4T H4T 0.94 . ?
C5T C6T 1.362(10) . ?
C5T H5T 0.94 . ?
C6T C7T 1.363(10) . ?
C6T H6T 0.94 . ?
C7T H7T 0.94 . ?
